data_2234555
loop_
_publ_author_name
'Ma, Kelin'
'Duan, Wenzeng'
'He, Fuyan'
'Ma, Yudao'

_publ_section_title
;
 5-Benzoyl-13-bromo-4-hydroxy[2.2]paracyclophane
;
_journal_coeditor_code CV5263
_journal_issue 5
_journal_name_full 'Acta Crystallographica Section E'
_journal_page_first o1380
_journal_paper_doi 10.1107/S1600536812013803
_journal_volume 68
_journal_year 2012
_chemical_formula_iupac 'C23 H19 Br O2'
_chemical_formula_moiety 'C23 H19 Br O2'
_chemical_formula_sum 'C23 H19 Br O2'
_chemical_formula_weight 407.29
_chemical_name_systematic
;
5-Benzoyl-13-bromo-4-hydroxy[2.2]paracyclophane
;
_space_group_IT_number 14
_symmetry_cell_setting monoclinic
_symmetry_space_group_name_Hall '-P 2ybc'
_symmetry_space_group_name_H-M 'P 1 21/c 1'
_atom_sites_solution_hydrogens geom
_atom_sites_solution_primary direct
_atom_sites_solution_secondary difmap
_audit_creation_method SHELXL-97
_cell_angle_alpha 90.00
_cell_angle_beta 106.812(3)
_cell_angle_gamma 90.00
_cell_formula_units_Z 4
_cell_length_a 12.5250(18)
_cell_length_b 7.8885(12)
_cell_length_c 19.143(3)
_cell_measurement_reflns_used 1805
_cell_measurement_temperature 273(2)
_cell_measurement_theta_max 20.53
_cell_measurement_theta_min 2.38
_cell_volume 1810.6(5)
_computing_cell_refinement 'SAINT (Bruker, 2007)'
_computing_data_collection 'APEX2 (Bruker, 2007)'
_computing_data_reduction 'SAINT (Bruker, 2007)'
_computing_molecular_graphics 'SHELXTL (Sheldrick, 2008)'
_computing_publication_material 'SHELXL97 (Sheldrick, 2008)'
_computing_structure_refinement 'SHELXL97 (Sheldrick, 2008)'
_computing_structure_solution 'SHELXS97 (Sheldrick, 2008)'
_diffrn_ambient_temperature 273(2)
_diffrn_measured_fraction_theta_full 0.995
_diffrn_measured_fraction_theta_max 0.995
_diffrn_measurement_device_type 'Bruker APEXII CCD'
_diffrn_measurement_method 'phi and omega scans'
_diffrn_radiation_monochromator graphite
_diffrn_radiation_source 'fine-focus sealed tube'
_diffrn_radiation_type MoK\a
_diffrn_radiation_wavelength 0.71073
_diffrn_reflns_av_R_equivalents 0.0330
_diffrn_reflns_av_sigmaI/netI 0.0394
_diffrn_reflns_limit_h_max 13
_diffrn_reflns_limit_h_min -12
_diffrn_reflns_limit_k_max 8
_diffrn_reflns_limit_k_min -7
_diffrn_reflns_limit_l_max 21
_diffrn_reflns_limit_l_min -21
_diffrn_reflns_number 7291
_diffrn_reflns_theta_full 23.26
_diffrn_reflns_theta_max 23.26
_diffrn_reflns_theta_min 1.70
_exptl_absorpt_coefficient_mu 2.285
_exptl_absorpt_correction_T_max 0.8383
_exptl_absorpt_correction_T_min 0.8037
_exptl_absorpt_correction_type numerical
_exptl_absorpt_process_details '(SADABS; Bruker, 2007)'
_exptl_crystal_colour colourless
_exptl_crystal_density_diffrn 1.494
_exptl_crystal_density_method 'not measured'
_exptl_crystal_description block
_exptl_crystal_F_000 832
_exptl_crystal_size_max 0.10
_exptl_crystal_size_mid 0.10
_exptl_crystal_size_min 0.08
_refine_diff_density_max 0.586
_refine_diff_density_min -0.736
_refine_ls_extinction_method none
_refine_ls_goodness_of_fit_ref 1.042
_refine_ls_hydrogen_treatment constr
_refine_ls_matrix_type full
_refine_ls_number_parameters 236
_refine_ls_number_reflns 2586
_refine_ls_number_restraints 0
_refine_ls_restrained_S_all 1.042
_refine_ls_R_factor_all 0.0752
_refine_ls_R_factor_gt 0.0486
_refine_ls_shift/su_max 0.006
_refine_ls_shift/su_mean 0.000
_refine_ls_structure_factor_coef Fsqd
_refine_ls_weighting_details 'calc w=1/[\s^2^(Fo^2^)+(0.0807P)^2^+0.9145P] where P=(Fo^2^+2Fc^2^)/3'
_refine_ls_weighting_scheme calc
_refine_ls_wR_factor_gt 0.1267
_refine_ls_wR_factor_ref 0.1465
_reflns_number_gt 1810
_reflns_number_total 2586
_reflns_threshold_expression I>2sigma(I)
_cod_data_source_file cv5263.cif
_cod_data_source_block I
_cod_original_cell_volume 1810.5(5)
_cod_original_sg_symbol_H-M 'P 21/c'
_cod_database_code 2234555
_cod_database_fobs_code 2234555

loop_
_symmetry_equiv_pos_as_xyz
'x, y, z'
'-x, y+1/2, -z+1/2'
'-x, -y, -z'
'x, -y-1/2, z-1/2'

loop_
_atom_site_type_symbol
_atom_site_label
_atom_site_fract_x
_atom_site_fract_y
_atom_site_fract_z
_atom_site_U_iso_or_equiv
_atom_site_adp_type
_atom_site_calc_flag
_atom_site_refinement_flags
_atom_site_occupancy
_atom_site_symmetry_multiplicity
Br Br1 0.94299(6) -0.03797(10) 1.18603(3) 0.1051(4) Uani d . 1 1
C C13 0.6602(3) 0.0719(6) 1.0485(2) 0.0529(11) Uani d . 1 1
C C10 0.6311(3) 0.3699(6) 0.9720(2) 0.0556(11) Uani d . 1 1
H H10 0.6135 0.4696 0.9451 0.067 Uiso calc R 1 1
O O1 0.6717(4) -0.0722(4) 1.08778(19) 0.0844(11) Uani d . 1 1
H H1 0.6952 -0.1476 1.0667 0.127 Uiso calc R 1 1
C C9 0.6706(3) 0.2331(5) 0.9423(2) 0.0456(10) Uani d . 1 1
C C12 0.6440(3) 0.2212(6) 1.0841(2) 0.0548(11) Uani d . 1 1
C C5 0.8972(3) 0.2809(7) 1.0081(2) 0.0585(12) Uani d . 1 1
C C11 0.6170(3) 0.3618(6) 1.0413(3) 0.0624(13) Uani d . 1 1
H H11 0.5882 0.4556 1.0591 0.075 Uiso calc R 1 1
C C8 0.7383(3) 0.2704(5) 0.8900(2) 0.0546(11) Uani d . 1 1
H H8A 0.7219 0.3845 0.8710 0.066 Uiso calc R 1 1
H H8B 0.7164 0.1924 0.8491 0.066 Uiso calc R 1 1
C C14 0.6714(3) 0.0746(5) 0.9773(2) 0.0486(10) Uani d . 1 1
C C2 0.8655(3) 0.3001(7) 1.1481(2) 0.0579(12) Uani d . 1 1
C C4 0.8811(4) 0.4355(7) 1.0375(3) 0.0698(14) Uani d . 1 1
H H4 0.8816 0.5345 1.0113 0.084 Uiso calc R 1 1
C C6 0.9229(3) 0.1463(7) 1.0567(2) 0.0608(12) Uani d . 1 1
H H6 0.9494 0.0460 1.0423 0.073 Uiso calc R 1 1
C C3 0.8642(4) 0.4442(7) 1.1062(3) 0.0680(14) Uani d . 1 1
H H3 0.8517 0.5493 1.1244 0.082 Uiso calc R 1 1
C C16 0.6713(4) -0.1147(5) 0.8667(2) 0.0587(12) Uani d . 1 1
C C15 0.6967(4) -0.0862(6) 0.9465(3) 0.0661(13) Uani d . 1 1
O O2 0.7342(5) -0.2069(5) 0.9862(2) 0.1206(17) Uani d . 1 1
C C7 0.8650(4) 0.2539(7) 0.9266(2) 0.0744(15) Uani d . 1 1
H H7A 0.8892 0.1419 0.9167 0.089 Uiso calc R 1 1
H H7B 0.9038 0.3363 0.9052 0.089 Uiso calc R 1 1
C C17 0.7418(5) -0.2153(6) 0.8396(3) 0.0806(15) Uani d . 1 1
H H17 0.8073 -0.2593 0.8706 0.097 Uiso calc R 1 1
C C20 0.5464(5) -0.0899(8) 0.7459(3) 0.0811(16) Uani d . 1 1
H H20 0.4804 -0.0479 0.7146 0.097 Uiso calc R 1 1
C C21 0.5745(4) -0.0538(6) 0.8193(3) 0.0666(14) Uani d . 1 1
H H21 0.5271 0.0129 0.8372 0.080 Uiso calc R 1 1
C C1 0.9105(3) 0.1569(6) 1.1249(2) 0.0586(12) Uani d . 1 1
C C19 0.6139(6) -0.1852(8) 0.7194(3) 0.0922(19) Uani d . 1 1
H H19 0.5946 -0.2089 0.6697 0.111 Uiso calc R 1 1
C C18 0.7114(7) -0.2484(7) 0.7647(4) 0.096(2) Uani d . 1 1
H H18 0.7577 -0.3139 0.7454 0.115 Uiso calc R 1 1
C C22 0.6778(4) 0.2271(7) 1.1667(2) 0.0710(14) Uani d . 1 1
H H22A 0.6724 0.1138 1.1851 0.085 Uiso calc R 1 1
H H22B 0.6257 0.2987 1.1819 0.085 Uiso calc R 1 1
C C23 0.7980(4) 0.2950(7) 1.2014(2) 0.0724(14) Uani d . 1 1
H H23A 0.7938 0.4083 1.2201 0.087 Uiso calc R 1 1
H H23B 0.8355 0.2231 1.2423 0.087 Uiso calc R 1 1

loop_
_atom_site_aniso_label
_atom_site_aniso_U_11
_atom_site_aniso_U_22
_atom_site_aniso_U_33
_atom_site_aniso_U_12
_atom_site_aniso_U_13
_atom_site_aniso_U_23
Br1 0.1093(6) 0.1234(6) 0.0873(5) 0.0489(4) 0.0358(4) 0.0560(4)
C13 0.055(3) 0.053(3) 0.051(3) -0.009(2) 0.016(2) 0.004(2)
C10 0.052(3) 0.046(3) 0.059(3) 0.008(2) 0.000(2) 0.000(2)
O1 0.132(3) 0.060(2) 0.068(2) -0.011(2) 0.040(2) 0.0151(18)
C9 0.050(2) 0.038(2) 0.043(2) 0.0016(18) 0.0045(19) -0.0004(19)
C12 0.043(2) 0.070(3) 0.054(3) 0.000(2) 0.018(2) -0.008(2)
C5 0.040(2) 0.081(4) 0.056(3) 0.003(2) 0.016(2) 0.010(3)
C11 0.051(3) 0.061(3) 0.071(3) 0.015(2) 0.011(2) -0.016(3)
C8 0.074(3) 0.043(2) 0.043(2) -0.003(2) 0.011(2) 0.0063(19)
C14 0.058(3) 0.042(3) 0.044(2) -0.0009(19) 0.012(2) -0.0047(19)
C2 0.046(3) 0.074(3) 0.047(3) -0.002(2) 0.003(2) -0.007(2)
C4 0.063(3) 0.070(4) 0.071(3) -0.015(3) 0.011(3) 0.014(3)
C6 0.049(3) 0.080(4) 0.057(3) 0.022(2) 0.020(2) 0.010(3)
C3 0.061(3) 0.065(3) 0.070(3) -0.010(2) 0.007(3) -0.018(3)
C16 0.086(3) 0.034(2) 0.061(3) -0.008(2) 0.029(3) -0.009(2)
C15 0.098(4) 0.033(3) 0.067(3) 0.004(2) 0.024(3) 0.002(2)
O2 0.235(5) 0.045(2) 0.079(3) 0.041(3) 0.040(3) 0.011(2)
C7 0.068(3) 0.107(4) 0.055(3) 0.014(3) 0.028(3) 0.018(3)
C17 0.110(4) 0.049(3) 0.094(4) 0.002(3) 0.047(3) -0.007(3)
C20 0.095(4) 0.080(4) 0.071(4) -0.032(3) 0.027(3) -0.023(3)
C21 0.078(3) 0.063(3) 0.065(3) -0.019(3) 0.030(3) -0.017(3)
C1 0.045(2) 0.080(4) 0.049(3) 0.010(2) 0.011(2) 0.016(2)
C19 0.133(6) 0.076(4) 0.076(4) -0.037(4) 0.042(4) -0.024(3)
C18 0.157(6) 0.052(4) 0.111(5) -0.018(4) 0.092(5) -0.029(3)
C22 0.069(3) 0.094(4) 0.057(3) 0.000(3) 0.029(2) -0.014(3)
C23 0.070(3) 0.098(4) 0.050(3) -0.001(3) 0.019(2) -0.014(3)

loop_
_atom_type_symbol
_atom_type_description
_atom_type_scat_dispersion_real
_atom_type_scat_dispersion_imag
_atom_type_scat_source
C C 0.0033 0.0016 'International Tables Vol C Tables 4.2.6.8 and 6.1.1.4'
H H 0.0000 0.0000 'International Tables Vol C Tables 4.2.6.8 and 6.1.1.4'
N N 0.0061 0.0033 'International Tables Vol C Tables 4.2.6.8 and 6.1.1.4'
O O 0.0106 0.0060 'International Tables Vol C Tables 4.2.6.8 and 6.1.1.4'
Br Br -0.2901 2.4595 'International Tables Vol C Tables 4.2.6.8 and 6.1.1.4'

loop_
_geom_angle_atom_site_label_1
_geom_angle_atom_site_label_2
_geom_angle_atom_site_label_3
_geom_angle_site_symmetry_1
_geom_angle
O1 C13 C12 . 116.4(4)
O1 C13 C14 . 121.8(4)
C12 C13 C14 . 121.7(4)
C9 C10 C11 . 121.2(4)
C9 C10 H10 . 119.4
C11 C10 H10 . 119.4
C13 O1 H1 . 109.5
C10 C9 C14 . 116.8(4)
C10 C9 C8 . 117.2(4)
C14 C9 C8 . 123.7(4)
C11 C12 C13 . 115.8(4)
C11 C12 C22 . 123.3(4)
C13 C12 C22 . 119.7(4)
C4 C5 C6 . 115.7(4)
C4 C5 C7 . 121.3(5)
C6 C5 C7 . 121.8(5)
C12 C11 C10 . 122.3(4)
C12 C11 H11 . 118.8
C10 C11 H11 . 118.8
C9 C8 C7 . 112.4(3)
C9 C8 H8A . 109.1
C7 C8 H8A . 109.1
C9 C8 H8B . 109.1
C7 C8 H8B . 109.1
H8A C8 H8B . 107.9
C13 C14 C9 . 118.8(4)
C13 C14 C15 . 117.9(4)
C9 C14 C15 . 122.9(4)
C3 C2 C1 . 114.8(4)
C3 C2 C23 . 120.0(5)
C1 C2 C23 . 123.7(5)
C5 C4 C3 . 120.6(5)
C5 C4 H4 . 119.7
C3 C4 H4 . 119.7
C1 C6 C5 . 121.8(5)
C1 C6 H6 . 119.1
C5 C6 H6 . 119.1
C2 C3 C4 . 121.7(5)
C2 C3 H3 . 119.2
C4 C3 H3 . 119.2
C21 C16 C17 . 119.1(5)
C21 C16 C15 . 120.8(4)
C17 C16 C15 . 120.0(5)
O2 C15 O2 1 0.0(4)
O2 C15 C14 1 120.6(4)
O2 C15 C14 . 120.6(4)
O2 C15 C16 1 116.8(4)
O2 C15 C16 . 116.8(4)
C14 C15 C16 . 122.4(4)
O2 O2 C15 1 0(10)
C5 C7 C8 . 113.0(4)
C5 C7 H7A . 109.0
C8 C7 H7A . 109.0
C5 C7 H7B . 109.0
C8 C7 H7B . 109.0
H7A C7 H7B . 107.8
C16 C17 C18 . 118.3(6)
C16 C17 H17 . 120.8
C18 C17 H17 . 120.8
C19 C20 C21 . 120.0(6)
C19 C20 H20 . 120.0
C21 C20 H20 . 120.0
C16 C21 C20 . 121.2(5)
C16 C21 H21 . 119.4
C20 C21 H21 . 119.4
C6 C1 C2 . 121.7(4)
C6 C1 Br1 . 118.4(4)
C2 C1 Br1 . 119.6(3)
C20 C19 C18 . 120.7(6)
C20 C19 H19 . 119.6
C18 C19 H19 . 119.6
C19 C18 C17 . 120.7(6)
C19 C18 H18 . 119.7
C17 C18 H18 . 119.7
C12 C22 C23 . 113.6(4)
C12 C22 H22A . 108.8
C23 C22 H22A . 108.8
C12 C22 H22B . 108.8
C23 C22 H22B . 108.8
H22A C22 H22B . 107.7
C2 C23 C22 . 112.6(4)
C2 C23 H23A . 109.1
C22 C23 H23A . 109.1
C2 C23 H23B . 109.1
C22 C23 H23B . 109.1
H23A C23 H23B . 107.8

loop_
_geom_bond_atom_site_label_1
_geom_bond_atom_site_label_2
_geom_bond_site_symmetry_2
_geom_bond_distance
Br1 C1 . 1.903(5)
C13 O1 . 1.348(5)
C13 C12 . 1.405(6)
C13 C14 . 1.411(6)
C10 C9 . 1.376(6)
C10 C11 . 1.390(6)
C10 H10 . 0.9300
O1 H1 . 0.8200
C9 C14 . 1.418(6)
C9 C8 . 1.516(6)
C12 C11 . 1.362(6)
C12 C22 . 1.513(6)
C5 C4 . 1.383(7)
C5 C6 . 1.387(6)
C5 C7 . 1.508(6)
C11 H11 . 0.9300
C8 C7 . 1.544(6)
C8 H8A . 0.9700
C8 H8B . 0.9700
C14 C15 . 1.472(6)
C2 C3 . 1.389(7)
C2 C1 . 1.391(6)
C2 C23 . 1.503(6)
C4 C3 . 1.392(7)
C4 H4 . 0.9300
C6 C1 . 1.362(6)
C6 H6 . 0.9300
C3 H3 . 0.9300
C16 C21 . 1.374(6)
C16 C17 . 1.394(7)
C16 C15 . 1.484(6)
C15 O2 1 1.225(5)
C15 O2 . 1.225(5)
O2 O2 1 0.000(11)
C7 H7A . 0.9700
C7 H7B . 0.9700
C17 C18 . 1.397(8)
C17 H17 . 0.9300
C20 C19 . 1.336(8)
C20 C21 . 1.377(6)
C20 H20 . 0.9300
C21 H21 . 0.9300
C19 C18 . 1.370(9)
C19 H19 . 0.9300
C18 H18 . 0.9300
C22 C23 . 1.554(7)
C22 H22A . 0.9700
C22 H22B . 0.9700
C23 H23A . 0.9700
C23 H23B . 0.9700

loop_
_geom_hbond_atom_site_label_D
_geom_hbond_atom_site_label_H
_geom_hbond_atom_site_label_A
_geom_hbond_site_symmetry_A
_geom_hbond_distance_DH
_geom_hbond_distance_HA
_geom_hbond_distance_DA
_geom_hbond_angle_DHA
O1 H1 O2 1 0.82 1.81 2.530(5) 146.3
C4 H4 O2 1_565 0.93 2.70 3.356(7) 128.3
C19 H19 O1 4 0.93 2.69 3.404(7) 133.9
